data_7057511
loop_
_publ_author_name
'Luo, Wen'
'Hou, Jin-Le'
'Zou, Dan-Hong'
'Cui, Li-Na'
'Zhu, Qin-Yu'
'Dai, Jie'

_publ_section_title
;
 Lanthanide--titanium-oxalate clusters and their degradation products,
 photocurrent response and photocatalytic behaviours
;
_journal_issue 14
_journal_name_full 'New Journal of Chemistry'
_journal_page_first 11629
_journal_paper_doi 10.1039/C8NJ02247J
_journal_volume 42
_journal_year 2018
_chemical_formula_sum 'C74 H156 La2 N2 O46 Ti6'
_chemical_formula_weight 2375.03
_space_group_crystal_system triclinic
_space_group_IT_number 2
_space_group_name_Hall '-P 1'
_space_group_name_H-M_alt 'P -1'
_symmetry_space_group_name_Hall '-P 1'
_symmetry_space_group_name_H-M 'P -1'
_audit_creation_method SHELXL-2016/6
_audit_update_record
;
2018-03-13 deposited with the CCDC.
2018-05-31 downloaded from the CCDC.
;
_cell_angle_alpha 106.086(4)
_cell_angle_beta 90.174(4)
_cell_angle_gamma 94.037(4)
_cell_formula_units_Z 2
_cell_length_a 11.6585(5)
_cell_length_b 21.7777(10)
_cell_length_c 24.1796(12)
_cell_measurement_reflns_used 12431
_cell_measurement_temperature 293(2)
_cell_measurement_theta_max 26.3
_cell_measurement_theta_min 3.0
_cell_volume 5882.5(5)
_computing_structure_refinement 'SHELXL-2016/6 (Sheldrick, 2016)'
_diffrn_ambient_temperature 293(2)
_diffrn_measured_fraction_theta_full 0.998
_diffrn_measured_fraction_theta_max 0.998
_diffrn_measurement_device_type 'Xcalibur, Atlas, Gemini'
_diffrn_radiation_type MoK\a
_diffrn_radiation_wavelength 0.71073
_diffrn_reflns_av_R_equivalents 0.0643
_diffrn_reflns_av_unetI/netI 0.0859
_diffrn_reflns_Laue_measured_fraction_full 0.998
_diffrn_reflns_Laue_measured_fraction_max 0.998
_diffrn_reflns_limit_h_max 13
_diffrn_reflns_limit_h_min -13
_diffrn_reflns_limit_k_max 26
_diffrn_reflns_limit_k_min -25
_diffrn_reflns_limit_l_max 28
_diffrn_reflns_limit_l_min -28
_diffrn_reflns_number 66241
_diffrn_reflns_point_group_measured_fraction_full 0.998
_diffrn_reflns_point_group_measured_fraction_max 0.998
_diffrn_reflns_theta_full 25.200
_diffrn_reflns_theta_max 25.200
_diffrn_reflns_theta_min 2.901
_exptl_absorpt_coefficient_mu 1.171
_exptl_absorpt_correction_T_max 1.00000
_exptl_absorpt_correction_T_min 0.84844
_exptl_absorpt_correction_type multi-scan
_exptl_crystal_colour colourless
_exptl_crystal_density_diffrn 1.332
_exptl_crystal_description block
_exptl_crystal_F_000 2424
_exptl_crystal_size_max 0.500
_exptl_crystal_size_mid 0.450
_exptl_crystal_size_min 0.200
_refine_diff_density_max 1.156
_refine_diff_density_min -0.732
_refine_diff_density_rms 0.106
_refine_ls_extinction_method none
_refine_ls_goodness_of_fit_ref 1.027
_refine_ls_hydrogen_treatment undef
_refine_ls_matrix_type full
_refine_ls_number_parameters 1156
_refine_ls_number_reflns 21132
_refine_ls_number_restraints 71
_refine_ls_restrained_S_all 1.036
_refine_ls_R_factor_all 0.1078
_refine_ls_R_factor_gt 0.0560
_refine_ls_shift/su_max 0.001
_refine_ls_shift/su_mean 0.000
_refine_ls_structure_factor_coef Fsqd
_refine_ls_weighting_details 'w=1/[\s^2^(Fo^2^)+(0.0806P)^2^] where P=(Fo^2^+2Fc^2^)/3'
_refine_ls_weighting_scheme calc
_refine_ls_wR_factor_gt 0.1440
_refine_ls_wR_factor_ref 0.1661
_reflns_Friedel_coverage 0.000
_reflns_number_gt 12980
_reflns_number_total 21132
_reflns_threshold_expression 'I > 2\s(I)'
_cod_data_source_file c8nj02247j2.cif
_cod_data_source_block 1
_cod_depositor_comments 'Adding full bibliography for 7057511--7057512.cif.'
_cod_database_code 7057511
_shelx_shelxl_version_number 2016/6
_shelx_space_group_comment
;
The symmetry employed for this shelxl refinement is uniquely defined
by the following loop, which should always be used as a source of
symmetry information in preference to the above space-group names.
They are only intended as comments.
;
_shelx_estimated_absorpt_t_min 0.592
_shelx_estimated_absorpt_t_max 0.800

loop_
_space_group_symop_operation_xyz
'x, y, z'
'-x, -y, -z'

loop_
_atom_site_label
_atom_site_type_symbol
_atom_site_fract_x
_atom_site_fract_y
_atom_site_fract_z
_atom_site_U_iso_or_equiv
_atom_site_adp_type
_atom_site_occupancy
_atom_site_site_symmetry_order
_atom_site_calc_flag
_atom_site_refinement_flags_adp
La1 La -0.03359(3) 0.46041(2) 0.40276(2) 0.03757(11) Uani 1 1 d .
La2 La 0.47905(3) 0.53700(2) 0.09698(2) 0.03957(12) Uani 1 1 d .
Ti1 Ti 0.01176(9) 0.24639(5) 0.50125(4) 0.0468(3) Uani 1 1 d .
Ti2 Ti 0.17924(10) 0.17790(6) 0.40926(5) 0.0608(3) Uani 1 1 d .
Ti3 Ti -0.05191(10) 0.17320(6) 0.34197(5) 0.0573(3) Uani 1 1 d .
Ti4 Ti 0.53519(12) 0.82435(6) 0.16358(5) 0.0695(4) Uani 1 1 d .
Ti5 Ti 0.75792(11) 0.82407(7) 0.09167(6) 0.0687(4) Uani 1 1 d .
Ti6 Ti 0.43277(10) 0.24402(6) -0.00240(5) 0.0541(3) Uani 1 1 d .
O1 O -0.1516(4) 0.1151(2) 0.3596(2) 0.0712(14) Uani 1 1 d .
O2 O 0.3014(4) 0.2059(3) 0.3781(2) 0.0874(16) Uani 1 1 d .
O3 O 0.0209(4) 0.1897(2) 0.54191(19) 0.0690(13) Uani 1 1 d .
O4 O -0.1379(3) 0.2552(2) 0.50745(17) 0.0580(12) Uani 1 1 d .
O5 O 0.1884(3) 0.2440(2) 0.48385(18) 0.0617(12) Uani 1 1 d .
O6 O 0.0198(3) 0.19774(19) 0.42290(16) 0.0520(11) Uani 1 1 d .
O7 O 0.0970(4) 0.1320(2) 0.33375(18) 0.0665(13) Uani 1 1 d .
O8 O -0.0927(4) 0.1588(2) 0.26841(19) 0.0778(15) Uani 1 1 d .
O9 O 0.0613(3) 0.2554(2) 0.33692(18) 0.0573(12) Uani 1 1 d .
O10 O -0.1536(3) 0.2496(2) 0.36847(17) 0.0528(11) Uani 1 1 d .
O11 O 0.0636(3) 0.3622(2) 0.35359(17) 0.0508(11) Uani 1 1 d .
O12 O -0.1580(3) 0.3563(2) 0.38489(17) 0.0505(10) Uani 1 1 d .
O13 O -0.1117(3) 0.4516(2) 0.30302(16) 0.0573(11) Uani 1 1 d .
O14 O -0.2258(3) 0.4873(2) 0.45072(17) 0.0595(12) Uani 1 1 d .
O15 O -0.0540(4) 0.5692(2) 0.38989(15) 0.0531(11) Uani 1 1 d .
O16 O -0.0520(4) 0.6758(2) 0.42539(16) 0.0521(10) Uani 1 1 d .
O17 O -0.0209(3) 0.6676(2) 0.52978(15) 0.0476(10) Uani 1 1 d .
O18 O -0.0057(3) 0.56085(18) 0.49795(14) 0.0378(9) Uani 1 1 d .
O19 O 0.1785(3) 0.4823(3) 0.43344(18) 0.0706(15) Uani 1 1 d .
O20 O 0.8755(5) 0.7936(3) 0.1194(3) 0.0990(18) Uani 1 1 d .
O21 O 0.4140(4) 0.3211(2) 0.07187(16) 0.0577(11) Uani 1 1 d .
O22 O 0.4357(4) 0.4271(2) 0.10856(16) 0.0589(12) Uani 1 1 d .
O23 O 0.2783(3) 0.5098(2) 0.05032(17) 0.0618(13) Uani 1 1 d .
O24 O 0.6614(4) 0.5081(2) 0.15152(19) 0.0647(13) Uani 1 1 d .
O25 O 0.4046(4) 0.5444(2) 0.19679(16) 0.0587(12) Uani 1 1 d .
O26 O 0.3814(3) 0.6415(2) 0.11771(17) 0.0536(11) Uani 1 1 d .
O27 O 0.6014(3) 0.6343(2) 0.14676(17) 0.0548(11) Uani 1 1 d .
O28 O 0.6259(4) 0.7416(2) 0.16600(18) 0.0616(12) Uani 1 1 d .
O29 O 0.4131(4) 0.7483(2) 0.13738(18) 0.0622(12) Uani 1 1 d .
O30 O 0.4369(3) 0.3315(2) -0.03190(15) 0.0501(10) Uani 1 1 d .
O31 O 0.4784(3) 0.4373(2) 0.00075(14) 0.0425(9) Uani 1 1 d .
O32 O 0.5840(4) 0.2557(2) 0.00215(18) 0.0636(12) Uani 1 1 d .
O33 O 0.4175(5) 0.1857(2) 0.0374(2) 0.0831(15) Uani 1 1 d .
O34 O 0.7458(4) 0.7617(2) 0.0153(2) 0.0716(14) Uani 1 1 d .
O35 O 0.5937(4) 0.8018(2) 0.08085(17) 0.0580(12) Uani 1 1 d .
O36 O 0.6926(4) 0.8655(2) 0.16926(19) 0.0796(15) Uani 1 1 d .
O37 O 0.5068(5) 0.8370(3) 0.2380(2) 0.0950(18) Uani 1 1 d .
O38 O 0.6852(3) 0.5149(3) 0.06509(18) 0.0738(16) Uani 1 1 d .
O39 O 0.8311(4) 0.5043(4) 0.1152(3) 0.110(2) Uani 1 1 d .
O40 O 0.2815(5) 0.4488(3) 0.2310(2) 0.0907(17) Uani 1 1 d .
O41 O 0.1556(4) 0.4886(2) 0.3472(2) 0.0670(13) Uani 1 1 d .
O42 O 0.3262(4) 0.4921(4) 0.3828(2) 0.111(2) Uani 1 1 d .
O43 O 0.8075(5) 0.8944(3) 0.0746(2) 0.101(2) Uani 1 1 d .
O44 O 0.7947(4) 0.5460(3) 0.2671(2) 0.0870(16) Uani 1 1 d .
O45 O 0.2197(5) 0.1100(3) 0.4293(2) 0.0912(17) Uani 1 1 d U
O46 O 0.4490(5) 0.8820(3) 0.1517(3) 0.1004(19) Uani 1 1 d U
N1 N 0.7283(5) 0.5087(3) 0.1117(2) 0.0671(17) Uani 1 1 d .
N2 N 0.2226(5) 0.4884(3) 0.3869(3) 0.0654(16) Uani 1 1 d .
C1 C -0.0450(5) 0.6202(3) 0.4296(2) 0.0420(14) Uani 1 1 d .
C2 C -0.0220(4) 0.6152(3) 0.4917(2) 0.0372(14) Uani 1 1 d .
C3 C -0.1093(5) 0.3055(3) 0.3708(2) 0.0446(15) Uani 1 1 d .
C4 C 0.0180(5) 0.3085(3) 0.3521(2) 0.0461(15) Uani 1 1 d .
C5 C 0.1612(7) 0.5204(6) 0.0691(5) 0.123(4) Uani 1 1 d .
C6 C 0.1117(7) 0.5682(5) 0.0465(5) 0.117(4) Uani 1 1 d .
C7 C 0.1349(9) 0.5019(8) 0.1176(5) 0.167(6) Uani 1 1 d .
C8 C 0.2733(14) 0.0486(10) 0.4455(9) 0.226(7) Uani 1 1 d U
C9 C 0.446(2) 0.8424(15) 0.2870(7) 0.324(17) Uani 1 1 d .
C10 C 0.3389(19) 0.8293(18) 0.2851(10) 0.39(2) Uani 1 1 d .
C11 C 0.347(3) 0.0795(18) 0.4818(16) 0.41(2) Uiso 1 1 d .
C12 C 0.351(2) 0.0403(13) 0.3930(12) 0.320(12) Uiso 1 1 d .
C13 C 0.2301(9) 0.3375(5) 0.2304(5) 0.121(4) Uani 1 1 d .
C14 C 0.505(3) 0.849(2) 0.3366(10) 0.44(2) Uani 1 1 d U
C15 C -0.1058(10) 0.0421(5) 0.4156(5) 0.120(3) Uani 1 1 d .
C16 C -0.3156(8) 0.0697(6) 0.3974(5) 0.138(4) Uani 1 1 d .
C17 C -0.3475(6) 0.4786(6) 0.4335(5) 0.115(4) Uani 1 1 d .
C18 C -0.4075(7) 0.4288(5) 0.4577(4) 0.107(3) Uani 1 1 d .
C19 C -0.3678(7) 0.4875(6) 0.3795(4) 0.127(4) Uani 1 1 d .
C20 C -0.1167(7) 0.3950(4) 0.2522(3) 0.074(2) Uani 1 1 d .
C21 C -0.0522(8) 0.4131(5) 0.2039(3) 0.106(3) Uani 1 1 d .
C22 C -0.2426(8) 0.3738(5) 0.2363(4) 0.114(4) Uani 1 1 d .
C23 C 0.9245(14) 0.7537(9) 0.1510(7) 0.191(7) Uani 1 1 d .
C24 C 0.4317(5) 0.3774(3) 0.0686(2) 0.0470(15) Uani 1 1 d .
C25 C 0.9758(16) 0.9625(12) 0.0853(10) 0.306(11) Uani 1 1 d U
C26 C 0.4508(4) 0.3829(3) 0.0070(2) 0.0393(14) Uani 1 1 d .
C27 C 0.4749(8) 0.5827(5) 0.2966(3) 0.107(3) Uani 1 1 d .
C28 C 0.5691(5) 0.6883(4) 0.1499(2) 0.0485(16) Uani 1 1 d .
C29 C 0.2910(9) 0.6204(6) 0.2633(4) 0.123(4) Uani 1 1 d .
C30 C 0.4429(5) 0.6924(4) 0.1332(2) 0.0492(16) Uani 1 1 d .
C31 C 0.9707(8) 0.6066(6) 0.2565(5) 0.129(4) Uani 1 1 d .
C32 C 0.8517(8) 0.6106(5) 0.2792(4) 0.104(3) Uani 1 1 d .
C33 C 0.7788(8) 0.6582(5) 0.2658(4) 0.111(3) Uani 1 1 d .
C34 C 0.3171(8) 0.3848(5) 0.2177(4) 0.103(3) Uani 1 1 d .
C35 C 0.4393(9) 0.3854(6) 0.2396(5) 0.135(4) Uani 1 1 d .
C36 C 0.1483(9) 0.0855(5) 0.2860(4) 0.107(3) Uani 1 1 d .
C37 C 0.1661(11) 0.1152(7) 0.2364(4) 0.163(6) Uani 1 1 d .
C38 C 0.0745(12) 0.0247(6) 0.2709(6) 0.172(6) Uani 1 1 d .
C39 C 0.3235(8) 0.3360(5) 0.5255(5) 0.136(5) Uani 1 1 d .
C40 C 0.2993(7) 0.2647(5) 0.5164(4) 0.101(3) Uani 1 1 d .
C41 C 0.2923(9) 0.2441(7) 0.5711(5) 0.141(4) Uani 1 1 d .
C42 C 0.4139(7) 0.6003(4) 0.2471(3) 0.073(2) Uani 1 1 d .
C43 C 0.7642(10) 0.9122(5) 0.2166(4) 0.123(4) Uani 1 1 d .
C44 C 0.7110(13) 0.9716(6) 0.2301(6) 0.168(6) Uani 1 1 d .
C45 C 0.7864(13) 0.8784(7) 0.2620(5) 0.173(6) Uani 1 1 d .
C46 C 1.0372(13) 0.7859(13) 0.1697(9) 0.283(12) Uani 1 1 d .
C47 C 0.797(2) 0.9887(10) 0.0450(11) 0.294(13) Uani 1 1 d .
C48 C 0.9112(17) 0.6882(8) 0.1220(8) 0.214(8) Uani 1 1 d .
C49 C 0.3899(16) 0.9107(8) 0.1139(9) 0.205(6) Uani 1 1 d U
C50 C 0.493(3) 0.9642(15) 0.1039(12) 0.359(14) Uiso 1 1 d .
C51 C 0.2850(16) 0.9331(10) 0.1265(9) 0.263(9) Uani 1 1 d U
C52 C 0.4877(13) 0.1672(6) 0.0786(5) 0.144(5) Uani 1 1 d .
C53 C 0.530(2) 0.1071(11) 0.0589(9) 0.302(13) Uani 1 1 d U
C54 C 0.8461(9) 0.7452(6) -0.0220(6) 0.141(5) Uani 1 1 d .
C55 C 0.8642(9) 0.6754(7) -0.0336(6) 0.174(6) Uani 1 1 d .
C56 C 0.8557(15) 0.7801(10) -0.0628(7) 0.238(10) Uani 1 1 d .
C57 C -0.0462(11) 0.1674(6) 0.5832(4) 0.123(4) Uani 1 1 d .
C58 C -0.002(2) 0.1044(9) 0.5834(8) 0.250(10) Uani 1 1 d U
C59 C -0.0381(17) 0.2123(8) 0.6398(6) 0.225(9) Uani 1 1 d U
C60 C 0.3724(17) 0.2402(9) 0.3472(9) 0.249(11) Uani 1 1 d .
C61 C 0.3745(16) 0.3053(9) 0.3697(8) 0.220(9) Uani 1 1 d .
C62 C 0.4662(16) 0.2030(13) 0.3232(10) 0.324(15) Uani 1 1 d .
C63 C -0.0894(19) 0.1923(12) 0.1821(8) 0.278(11) Uani 1 1 d .
C64 C -0.2731(13) 0.1646(11) 0.2235(8) 0.246(9) Uani 1 1 d U
C65 C -0.1503(15) 0.1644(11) 0.2195(6) 0.228(8) Uani 1 1 d U
C66 C 0.6952(8) 0.2880(6) 0.0054(4) 0.117(4) Uani 1 1 d .
C67 C 0.7756(11) 0.2438(10) -0.0178(10) 0.299(14) Uani 1 1 d .
C68 C 0.7229(10) 0.3298(7) 0.0598(7) 0.203(8) Uani 1 1 d .
C69 C 0.424(2) 0.1776(13) 0.1307(7) 0.336(15) Uani 1 1 d U
C70 C -0.3360(9) 0.2432(8) 0.4900(9) 0.283(13) Uani 1 1 d .
C71 C -0.2537(9) 0.3333(6) 0.5672(6) 0.179(7) Uani 1 1 d .
C72 C -0.2415(7) 0.2884(5) 0.5106(4) 0.097(3) Uani 1 1 d .
C73 C -0.1864(8) 0.0944(4) 0.4088(3) 0.091(3) Uani 1 1 d .
C74 C 0.8640(17) 0.9521(10) 0.0673(10) 0.240(8) Uani 1 1 d U

loop_
_atom_site_aniso_label
_atom_site_aniso_U_11
_atom_site_aniso_U_22
_atom_site_aniso_U_33
_atom_site_aniso_U_23
_atom_site_aniso_U_13
_atom_site_aniso_U_12
La1 0.0462(2) 0.0400(2) 0.02655(17) 0.00945(15) -0.00035(13) 0.00265(15)
La2 0.0475(2) 0.0446(2) 0.02603(18) 0.00920(15) 0.00118(13) 0.00215(16)
Ti1 0.0618(6) 0.0374(7) 0.0418(6) 0.0117(5) -0.0027(5) 0.0052(5)
Ti2 0.0666(7) 0.0484(8) 0.0670(8) 0.0135(6) 0.0074(6) 0.0124(6)
Ti3 0.0782(8) 0.0411(7) 0.0475(7) 0.0036(6) -0.0043(6) 0.0050(6)
Ti4 0.1017(10) 0.0436(8) 0.0563(8) 0.0028(6) 0.0171(7) 0.0037(7)
Ti5 0.0808(8) 0.0584(9) 0.0614(8) 0.0121(7) -0.0004(6) -0.0132(7)
Ti6 0.0743(7) 0.0447(7) 0.0440(6) 0.0145(6) 0.0027(5) 0.0002(6)
O1 0.090(3) 0.044(3) 0.073(3) 0.009(3) -0.012(3) -0.007(2)
O2 0.082(3) 0.085(4) 0.097(4) 0.026(3) 0.024(3) 0.008(3)
O3 0.108(4) 0.046(3) 0.059(3) 0.024(2) -0.001(3) 0.008(3)
O4 0.060(3) 0.061(3) 0.050(2) 0.011(2) 0.008(2) 0.005(2)
O5 0.057(2) 0.062(3) 0.064(3) 0.014(2) -0.009(2) 0.003(2)
O6 0.064(2) 0.040(3) 0.048(2) 0.005(2) 0.0009(19) 0.006(2)
O7 0.088(3) 0.047(3) 0.058(3) 0.000(2) 0.012(2) 0.020(2)
O8 0.115(4) 0.062(3) 0.051(3) 0.009(3) -0.008(3) 0.002(3)
O9 0.067(3) 0.045(3) 0.056(3) 0.005(2) 0.010(2) 0.014(2)
O10 0.059(2) 0.043(3) 0.052(3) 0.007(2) 0.0001(19) 0.000(2)
O11 0.058(2) 0.045(3) 0.051(2) 0.015(2) 0.0133(19) 0.006(2)
O12 0.048(2) 0.045(3) 0.059(3) 0.014(2) 0.0028(19) 0.009(2)
O13 0.079(3) 0.057(3) 0.033(2) 0.008(2) -0.0132(19) 0.005(2)
O14 0.036(2) 0.079(3) 0.057(3) 0.010(2) 0.0001(18) 0.000(2)
O15 0.089(3) 0.042(3) 0.029(2) 0.011(2) -0.0108(19) 0.007(2)
O16 0.081(3) 0.038(3) 0.041(2) 0.017(2) -0.010(2) 0.005(2)
O17 0.068(2) 0.043(3) 0.029(2) 0.0062(19) -0.0055(17) 0.002(2)
O18 0.055(2) 0.032(2) 0.0287(19) 0.0137(17) -0.0027(16) 0.0017(18)
O19 0.047(2) 0.115(4) 0.044(3) 0.014(3) 0.0044(19) -0.006(3)
O20 0.091(4) 0.096(5) 0.109(5) 0.028(4) -0.019(3) 0.000(3)
O21 0.094(3) 0.046(3) 0.036(2) 0.018(2) 0.006(2) -0.001(2)
O22 0.103(3) 0.047(3) 0.027(2) 0.013(2) 0.008(2) -0.005(2)
O23 0.042(2) 0.087(4) 0.052(3) 0.010(2) 0.0021(18) 0.005(2)
O24 0.071(3) 0.080(4) 0.050(3) 0.029(3) -0.006(2) 0.007(3)
O25 0.082(3) 0.057(3) 0.036(2) 0.011(2) 0.013(2) 0.007(2)
O26 0.053(2) 0.052(3) 0.055(3) 0.014(2) 0.006(2) 0.003(2)
O27 0.059(2) 0.053(3) 0.051(3) 0.013(2) -0.0108(19) 0.004(2)
O28 0.074(3) 0.050(3) 0.054(3) 0.006(2) -0.004(2) -0.008(2)
O29 0.072(3) 0.051(3) 0.062(3) 0.010(2) 0.010(2) 0.011(2)
O30 0.076(3) 0.043(3) 0.030(2) 0.010(2) 0.0005(18) 0.002(2)
O31 0.055(2) 0.047(3) 0.0279(19) 0.0135(19) 0.0049(16) 0.007(2)
O32 0.072(3) 0.059(3) 0.057(3) 0.012(2) -0.002(2) 0.004(2)
O33 0.132(4) 0.056(3) 0.068(3) 0.029(3) 0.005(3) -0.001(3)
O34 0.070(3) 0.067(3) 0.067(3) 0.004(3) 0.013(2) -0.003(2)
O35 0.079(3) 0.043(3) 0.048(2) 0.007(2) 0.005(2) -0.003(2)
O36 0.110(4) 0.061(3) 0.057(3) 0.003(3) 0.000(3) -0.020(3)
O37 0.142(5) 0.073(4) 0.060(3) 0.003(3) 0.031(3) 0.006(3)
O38 0.056(3) 0.124(5) 0.039(2) 0.014(3) -0.005(2) 0.027(3)
O39 0.065(3) 0.176(7) 0.100(4) 0.054(4) -0.014(3) 0.026(4)
O40 0.100(4) 0.086(5) 0.093(4) 0.038(3) 0.016(3) 0.000(3)
O41 0.072(3) 0.083(4) 0.055(3) 0.035(3) 0.005(2) -0.002(3)
O42 0.057(3) 0.185(7) 0.100(4) 0.054(4) 0.026(3) 0.009(4)
O43 0.138(5) 0.075(4) 0.082(4) 0.018(3) 0.006(3) -0.038(4)
O44 0.096(4) 0.088(4) 0.085(4) 0.038(3) -0.017(3) 0.006(3)
O45 0.099(4) 0.071(4) 0.110(4) 0.031(3) 0.009(3) 0.029(3)
O46 0.131(5) 0.065(4) 0.110(5) 0.026(3) 0.034(4) 0.032(3)
N1 0.063(4) 0.082(5) 0.054(4) 0.015(3) -0.016(3) 0.006(3)
N2 0.059(4) 0.080(5) 0.057(4) 0.019(3) 0.020(3) 0.001(3)
C1 0.052(3) 0.043(4) 0.032(3) 0.012(3) -0.003(2) 0.003(3)
C2 0.039(3) 0.049(4) 0.024(3) 0.011(3) -0.003(2) -0.002(3)
C3 0.053(3) 0.052(4) 0.026(3) 0.006(3) -0.006(2) 0.004(3)
C4 0.054(4) 0.052(5) 0.033(3) 0.012(3) 0.000(3) 0.007(3)
C5 0.061(5) 0.212(13) 0.138(9) 0.108(9) 0.047(5) 0.049(6)
C6 0.081(6) 0.132(9) 0.155(9) 0.057(8) 0.009(6) 0.049(6)
C7 0.109(7) 0.300(18) 0.144(10) 0.137(12) 0.059(7) 0.070(10)
C8 0.177(11) 0.241(13) 0.248(14) 0.026(11) -0.023(11) 0.117(10)
C9 0.26(2) 0.59(4) 0.076(10) 0.044(17) 0.063(13) -0.10(3)
C10 0.21(2) 0.71(6) 0.21(2) 0.07(3) 0.122(19) -0.05(3)
C13 0.121(7) 0.101(8) 0.153(10) 0.058(7) 0.034(7) -0.007(6)
C14 0.49(4) 0.73(6) 0.148(18) 0.21(3) 0.11(2) 0.10(4)
C15 0.169(9) 0.078(7) 0.130(9) 0.059(7) 0.003(7) 0.016(7)
C16 0.100(7) 0.162(11) 0.135(9) 0.024(8) 0.009(6) -0.041(7)
C17 0.048(4) 0.187(11) 0.135(8) 0.094(8) -0.027(5) -0.021(5)
C18 0.070(5) 0.125(8) 0.132(8) 0.055(7) -0.001(5) -0.028(5)
C19 0.079(6) 0.213(13) 0.092(7) 0.053(8) -0.035(5) -0.017(7)
C20 0.103(6) 0.064(5) 0.045(4) 0.003(4) -0.024(4) -0.002(4)
C21 0.125(7) 0.132(9) 0.060(5) 0.022(5) 0.019(5) 0.026(6)
C22 0.101(6) 0.132(9) 0.079(6) -0.010(6) -0.023(5) -0.028(6)
C23 0.206(15) 0.163(16) 0.213(16) 0.063(13) -0.093(13) 0.035(13)
C24 0.069(4) 0.042(4) 0.031(3) 0.013(3) 0.005(3) 0.001(3)
C25 0.170(14) 0.37(2) 0.38(3) 0.15(2) -0.028(15) -0.142(16)
C26 0.050(3) 0.042(4) 0.028(3) 0.014(3) 0.002(2) 0.003(3)
C27 0.121(7) 0.136(9) 0.058(5) 0.026(5) -0.013(5) -0.021(6)
C28 0.059(4) 0.055(5) 0.027(3) 0.005(3) -0.001(3) -0.003(4)
C29 0.131(8) 0.147(10) 0.081(6) 0.003(6) 0.029(6) 0.061(7)
C30 0.057(4) 0.051(5) 0.038(3) 0.011(3) 0.007(3) 0.002(4)
C31 0.093(7) 0.136(10) 0.155(10) 0.042(8) 0.030(6) -0.007(6)
C32 0.097(6) 0.093(8) 0.127(8) 0.042(6) -0.034(6) -0.007(6)
C33 0.128(7) 0.092(8) 0.126(8) 0.051(6) -0.027(6) 0.016(6)
C34 0.108(7) 0.090(8) 0.123(8) 0.044(6) 0.032(6) 0.024(6)
C35 0.106(7) 0.179(12) 0.136(9) 0.064(8) -0.032(6) 0.027(7)
C36 0.145(8) 0.083(7) 0.083(6) -0.002(5) 0.035(6) 0.041(6)
C37 0.214(13) 0.204(14) 0.079(7) 0.033(8) 0.073(8) 0.084(11)
C38 0.208(13) 0.082(9) 0.174(12) -0.052(8) 0.051(10) 0.009(8)
C39 0.086(6) 0.085(8) 0.205(12) -0.003(8) -0.026(7) -0.026(6)
C40 0.079(5) 0.117(9) 0.099(7) 0.021(6) -0.030(5) 0.005(5)
C41 0.127(8) 0.192(13) 0.112(8) 0.053(9) -0.041(7) 0.028(8)
C42 0.103(5) 0.069(5) 0.039(4) 0.001(4) 0.013(4) 0.007(4)
C43 0.186(10) 0.077(7) 0.082(7) -0.005(6) -0.043(7) -0.033(7)
C44 0.229(14) 0.083(9) 0.149(11) -0.034(8) -0.029(9) -0.019(9)
C45 0.266(15) 0.165(13) 0.083(7) 0.037(8) -0.076(9) -0.033(11)
C46 0.130(11) 0.46(4) 0.27(2) 0.11(2) -0.086(13) 0.057(16)
C47 0.44(4) 0.20(2) 0.30(3) 0.17(2) -0.07(2) 0.02(2)
C48 0.30(2) 0.135(13) 0.243(19) 0.085(13) 0.108(16) 0.105(14)
C49 0.203(12) 0.153(12) 0.274(14) 0.073(10) 0.014(11) 0.050(10)
C51 0.224(15) 0.28(2) 0.31(2) 0.092(16) 0.069(15) 0.157(15)
C52 0.238(14) 0.129(11) 0.092(8) 0.071(8) -0.014(8) 0.036(10)
C53 0.50(3) 0.22(2) 0.22(2) 0.071(16) -0.02(2) 0.21(2)
C54 0.128(8) 0.112(10) 0.162(11) 0.005(8) 0.077(8) -0.006(7)
C55 0.110(8) 0.149(12) 0.203(13) -0.056(10) 0.036(8) 0.039(8)
C56 0.240(17) 0.33(2) 0.165(14) 0.104(15) 0.110(13) -0.013(17)
C57 0.225(12) 0.095(8) 0.076(6) 0.065(6) 0.025(7) 0.029(8)
C58 0.41(3) 0.179(17) 0.203(17) 0.122(14) 0.075(17) 0.008(18)
C59 0.39(2) 0.181(15) 0.102(10) 0.052(10) 0.067(12) -0.057(16)
C60 0.30(2) 0.145(14) 0.30(2) 0.069(15) 0.187(19) -0.037(15)
C61 0.253(18) 0.175(16) 0.257(19) 0.128(15) -0.061(15) -0.096(15)
C62 0.193(16) 0.45(4) 0.34(3) 0.13(2) 0.187(18) 0.024(19)
C63 0.35(3) 0.38(3) 0.194(17) 0.22(2) 0.039(17) 0.04(2)
C64 0.143(10) 0.36(2) 0.243(17) 0.103(16) -0.086(11) 0.026(14)
C65 0.187(12) 0.41(2) 0.129(10) 0.154(14) -0.037(10) -0.011(16)
C66 0.079(6) 0.156(11) 0.100(7) 0.009(7) -0.024(5) 0.005(7)
C67 0.082(8) 0.27(2) 0.42(3) -0.11(2) -0.016(12) 0.027(11)
C68 0.114(8) 0.187(15) 0.225(15) -0.080(12) -0.055(9) 0.011(9)
C69 0.46(3) 0.52(4) 0.139(13) 0.197(19) 0.121(17) 0.31(3)
C70 0.072(7) 0.208(17) 0.43(3) -0.139(18) 0.006(11) 0.011(9)
C71 0.100(7) 0.169(12) 0.195(12) -0.074(10) 0.033(8) 0.029(8)
C72 0.073(5) 0.134(9) 0.079(6) 0.015(6) 0.014(4) 0.023(6)
C73 0.119(7) 0.080(7) 0.068(5) 0.016(5) 0.010(5) -0.026(5)
C74 0.201(15) 0.250(19) 0.33(2) 0.208(18) -0.026(15) -0.076(16)

loop_
_atom_type_symbol
_atom_type_description
_atom_type_scat_dispersion_real
_atom_type_scat_dispersion_imag
_atom_type_scat_source
C C 0.0033 0.0016 'International Tables Vol C Tables 4.2.6.8 and 6.1.1.4'
H H 0.0000 0.0000 'International Tables Vol C Tables 4.2.6.8 and 6.1.1.4'
La La -0.2871 2.4523 'International Tables Vol C Tables 4.2.6.8 and 6.1.1.4'
N N 0.0061 0.0033 'International Tables Vol C Tables 4.2.6.8 and 6.1.1.4'
O O 0.0106 0.0060 'International Tables Vol C Tables 4.2.6.8 and 6.1.1.4'
Ti Ti 0.2776 0.4457 'International Tables Vol C Tables 4.2.6.8 and 6.1.1.4'

loop_
_geom_angle_atom_site_label_1
_geom_angle_atom_site_label_2
_geom_angle_atom_site_label_3
_geom_angle
_geom_angle_site_symmetry_1
_geom_angle_site_symmetry_3
O11 La1 O15 137.48(13) . .
O11 La1 O13 84.19(14) . .
O15 La1 O13 69.39(13) . .
O11 La1 O12 64.94(13) . .
O15 La1 O12 136.58(13) . .
O13 La1 O12 80.27(14) . .
O11 La1 O19 73.19(15) . .
O15 La1 O19 94.84(16) . .
O13 La1 O19 124.88(14) . .
O12 La1 O19 128.32(16) . .
O11 La1 O14 137.39(14) . .
O15 La1 O14 78.88(15) . .
O13 La1 O14 93.73(13) . .
O12 La1 O14 72.74(13) . .
O19 La1 O14 136.15(13) . .
O11 La1 O18 89.79(13) . 2_566
O15 La1 O18 123.96(12) . 2_566
O13 La1 O18 162.95(13) . 2_566
O12 La1 O18 82.73(12) . 2_566
O19 La1 O18 67.82(13) . 2_566
O14 La1 O18 79.94(12) . 2_566
O11 La1 O18 139.19(12) . .
O15 La1 O18 63.14(12) . .
O13 La1 O18 131.57(13) . .
O12 La1 O18 130.36(12) . .
O19 La1 O18 69.73(13) . .
O14 La1 O18 68.83(11) . .
O18 La1 O18 60.86(15) 2_566 .
O11 La1 O41 68.40(15) . .
O15 La1 O41 73.46(15) . .
O13 La1 O41 77.07(14) . .
O12 La1 O41 129.57(14) . .
O19 La1 O41 47.98(14) . .
O14 La1 O41 152.34(16) . .
O18 La1 O41 115.44(13) 2_566 .
O18 La1 O41 97.65(13) . .
O11 La1 N2 67.42(15) . .
O15 La1 N2 84.94(16) . .
O13 La1 N2 100.66(15) . .
O12 La1 N2 131.99(15) . .
O19 La1 N2 24.24(15) . .
O14 La1 N2 153.00(15) . .
O18 La1 N2 91.66(14) 2_566 .
O18 La1 N2 84.61(13) . .
O41 La1 N2 23.84(14) . .
O27 La2 O22 136.67(15) . .
O27 La2 O25 84.10(14) . .
O22 La2 O25 69.89(13) . .
O27 La2 O26 64.68(14) . .
O22 La2 O26 137.40(14) . .
O25 La2 O26 79.43(14) . .
O27 La2 O23 137.64(15) . .
O22 La2 O23 79.48(16) . .
O25 La2 O23 92.98(13) . .
O26 La2 O23 73.22(14) . .
O27 La2 O38 73.71(15) . .
O22 La2 O38 93.31(17) . .
O25 La2 O38 125.21(14) . .
O26 La2 O38 128.92(16) . .
O23 La2 O38 136.19(13) . .
O27 La2 O31 88.86(13) . 2_665
O22 La2 O31 125.09(12) . 2_665
O25 La2 O31 161.68(14) . 2_665
O26 La2 O31 82.26(12) . 2_665
O23 La2 O31 80.88(13) . 2_665
O38 La2 O31 68.20(13) . 2_665
O27 La2 O24 68.45(15) . .
O22 La2 O24 72.24(15) . .
O25 La2 O24 77.13(14) . .
O26 La2 O24 129.10(14) . .
O23 La2 O24 151.71(16) . .
O38 La2 O24 48.22(14) . .
O31 La2 O24 115.85(13) 2_665 .
O27 La2 O31 139.49(12) . .
O22 La2 O31 62.83(12) . .
O25 La2 O31 131.46(13) . .
O26 La2 O31 130.96(13) . .
O23 La2 O31 68.86(12) . .
O38 La2 O31 69.50(13) . .
O31 La2 O31 62.26(16) 2_665 .
O24 La2 O31 97.77(13) . .
O27 La2 N1 67.60(15) . .
O22 La2 N1 83.56(17) . .
O25 La2 N1 100.85(15) . .
O26 La2 N1 131.99(15) . .
O23 La2 N1 152.91(15) . .
O38 La2 N1 24.36(14) . .
O31 La2 N1 91.99(15) 2_665 .
O24 La2 N1 23.96(13) . .
O31 La2 N1 84.64(13) . .
O4 Ti1 O3 97.7(2) . .
O4 Ti1 O6 101.07(18) . .
O3 Ti1 O6 105.1(2) . .
O4 Ti1 O5 170.8(2) . .
O3 Ti1 O5 91.3(2) . .
O6 Ti1 O5 74.65(16) . .
O4 Ti1 O16 92.77(18) . 2_566
O3 Ti1 O16 91.94(19) . 2_566
O6 Ti1 O16 156.17(18) . 2_566
O5 Ti1 O16 88.72(16) . 2_566
O4 Ti1 O17 86.32(19) . 2_566
O3 Ti1 O17 165.92(18) . 2_566
O6 Ti1 O17 87.18(17) . 2_566
O5 Ti1 O17 85.32(17) . 2_566
O16 Ti1 O17 74.35(15) 2_566 2_566
O4 Ti1 Ti2 137.92(14) . .
O3 Ti1 Ti2 93.29(16) . .
O6 Ti1 Ti2 36.96(12) . .
O5 Ti1 Ti2 38.91(12) . .
O16 Ti1 Ti2 127.42(12) 2_566 .
O17 Ti1 Ti2 92.65(10) 2_566 .
O2 Ti2 O45 106.0(3) . .
O2 Ti2 O6 138.5(2) . .
O45 Ti2 O6 115.5(2) . .
O2 Ti2 O5 98.1(2) . .
O45 Ti2 O5 101.5(2) . .
O6 Ti2 O5 76.93(16) . .
O2 Ti2 O7 95.7(2) . .
O45 Ti2 O7 98.6(2) . .
O6 Ti2 O7 76.09(16) . .
O5 Ti2 O7 151.35(18) . .
O2 Ti2 Ti1 132.58(18) . .
O45 Ti2 Ti1 106.85(18) . .
O6 Ti2 Ti1 36.01(11) . .
O5 Ti2 Ti1 42.18(12) . .
O7 Ti2 Ti1 112.04(13) . .
O2 Ti2 Ti3 114.6(2) . .
O45 Ti2 Ti3 120.77(19) . .
O6 Ti2 Ti3 39.47(12) . .
O5 Ti2 Ti3 112.76(13) . .
O7 Ti2 Ti3 38.65(12) . .
Ti1 Ti2 Ti3 75.00(4) . .
O8 Ti3 O1 98.5(2) . .
O8 Ti3 O7 100.3(2) . .
O1 Ti3 O7 103.7(2) . .
O8 Ti3 O6 170.2(2) . .
O1 Ti3 O6 91.0(2) . .
O7 Ti3 O6 74.66(17) . .
O8 Ti3 O10 93.1(2) . .
O1 Ti3 O10 96.0(2) . .
O7 Ti3 O10 154.05(18) . .
O6 Ti3 O10 88.55(16) . .
O8 Ti3 O9 90.1(2) . .
O1 Ti3 O9 168.91(19) . .
O7 Ti3 O9 81.48(18) . .
O6 Ti3 O9 80.86(17) . .
O10 Ti3 O9 76.34(16) . .
O8 Ti3 Ti2 135.19(18) . .
O1 Ti3 Ti2 108.22(17) . .
O7 Ti3 Ti2 39.30(12) . .
O6 Ti3 Ti2 37.34(11) . .
O10 Ti3 Ti2 118.25(12) . .
O9 Ti3 Ti2 69.51(13) . .
O46 Ti4 O37 97.2(3) . .
O46 Ti4 O36 104.0(3) . .
O37 Ti4 O36 99.8(2) . .
O46 Ti4 O35 92.7(2) . .
O37 Ti4 O35 169.6(3) . .
O36 Ti4 O35 74.48(18) . .
O46 Ti4 O29 95.9(3) . .
O37 Ti4 O29 94.0(2) . .
O36 Ti4 O29 154.1(2) . .
O35 Ti4 O29 88.28(17) . .
O46 Ti4 O28 170.2(2) . .
O37 Ti4 O28 88.8(2) . .
O36 Ti4 O28 82.6(2) . .
O35 Ti4 O28 81.91(18) . .
O29 Ti4 O28 75.81(18) . .
O46 Ti4 Ti5 108.6(2) . .
O37 Ti4 Ti5 134.8(2) . .
O36 Ti4 Ti5 38.95(13) . .
O35 Ti4 Ti5 37.16(12) . .
O29 Ti4 Ti5 118.57(12) . .
O28 Ti4 Ti5 71.75(12) . .
O43 Ti5 O20 108.4(3) . .
O43 Ti5 O35 115.4(3) . .
O20 Ti5 O35 136.0(3) . .
O43 Ti5 O34 101.7(2) . .
O20 Ti5 O34 98.0(2) . .
O35 Ti5 O34 76.85(17) . .
O43 Ti5 O36 97.9(2) . .
O20 Ti5 O36 95.4(3) . .
O35 Ti5 O36 75.93(18) . .
O34 Ti5 O36 151.37(19) . .
O43 Ti5 Ti6 107.4(2) . 2_665
O20 Ti5 Ti6 130.8(2) . 2_665
O35 Ti5 Ti6 35.91(12) . 2_665
O34 Ti5 Ti6 42.05(13) . 2_665
O36 Ti5 Ti6 111.78(15) . 2_665
O43 Ti5 Ti4 119.2(2) . .
O20 Ti5 Ti4 113.4(2) . .
O35 Ti5 Ti4 39.75(12) . .
O34 Ti5 Ti4 113.56(14) . .
O36 Ti5 Ti4 37.85(14) . .
Ti6 Ti5 Ti4 75.29(4) 2_665 .
O32 Ti6 O33 97.3(2) . .
O32 Ti6 O35 102.13(19) . 2_665
O33 Ti6 O35 106.1(2) . 2_665
O32 Ti6 O34 172.2(2) . 2_665
O33 Ti6 O34 90.5(2) . 2_665
O35 Ti6 O34 74.71(18) 2_665 2_665
O32 Ti6 O21 92.35(19) . .
O33 Ti6 O21 92.7(2) . .
O35 Ti6 O21 154.4(2) 2_665 .
O34 Ti6 O21 88.11(17) 2_665 .
O32 Ti6 O30 86.34(19) . .
O33 Ti6 O30 166.1(2) . .
O35 Ti6 O30 86.11(17) 2_665 .
O34 Ti6 O30 86.27(18) 2_665 .
O21 Ti6 O30 73.69(16) . .
O32 Ti6 Ti5 138.90(15) . 2_665
O33 Ti6 Ti5 93.86(18) . 2_665
O35 Ti6 Ti5 36.90(13) 2_665 2_665
O34 Ti6 Ti5 38.89(12) 2_665 2_665
O21 Ti6 Ti5 126.53(13) . 2_665
O30 Ti6 Ti5 92.08(11) . 2_665
C73 O1 Ti3 139.2(4) . .
C60 O2 Ti2 161.1(11) . .
C57 O3 Ti1 138.1(6) . .
C72 O4 Ti1 155.8(5) . .
C40 O5 Ti2 121.4(5) . .
C40 O5 Ti1 137.5(5) . .
Ti2 O5 Ti1 98.91(17) . .
Ti1 O6 Ti2 107.03(19) . .
Ti1 O6 Ti3 147.6(2) . .
Ti2 O6 Ti3 103.19(17) . .
C36 O7 Ti3 133.1(5) . .
C36 O7 Ti2 124.6(5) . .
Ti3 O7 Ti2 102.06(17) . .
C65 O8 Ti3 159.7(10) . .
C4 O9 Ti3 115.3(4) . .
C3 O10 Ti3 118.2(4) . .
C4 O11 La1 120.0(4) . .
C3 O12 La1 117.7(4) . .
C20 O13 La1 127.6(4) . .
C17 O14 La1 137.3(5) . .
C1 O15 La1 124.6(4) . .
C1 O16 Ti1 118.4(4) . 2_566
C2 O17 Ti1 115.7(4) . 2_566
C2 O18 La1 124.1(3) . 2_566
C2 O18 La1 116.5(3) . .
La1 O18 La1 119.15(15) 2_566 .
N2 O19 La1 100.4(4) . .
C23 O20 Ti5 152.7(8) . .
C24 O21 Ti6 119.2(4) . .
C24 O22 La2 124.4(4) . .
C5 O23 La2 136.0(5) . .
N1 O24 La2 94.2(4) . .
C42 O25 La2 127.4(4) . .
C30 O26 La2 117.9(4) . .
C28 O27 La2 120.3(4) . .
C28 O28 Ti4 116.1(4) . .
C30 O29 Ti4 118.4(4) . .
C26 O30 Ti6 115.1(4) . .
C26 O31 La2 126.0(3) . 2_665
C26 O31 La2 116.1(3) . .
La2 O31 La2 117.74(16) 2_665 .
C66 O32 Ti6 158.6(6) . .
C52 O33 Ti6 135.5(7) . .
C54 O34 Ti5 122.9(5) . .
C54 O34 Ti6 135.5(6) . 2_665
Ti5 O34 Ti6 99.07(19) . 2_665
Ti6 O35 Ti5 107.19(19) 2_665 .
Ti6 O35 Ti4 148.0(2) 2_665 .
Ti5 O35 Ti4 103.09(19) . .
C43 O36 Ti4 134.6(5) . .
C43 O36 Ti5 122.0(5) . .
Ti4 O36 Ti5 103.2(2) . .
C9 O37 Ti4 159.6(12) . .
N1 O38 La2 99.8(4) . .
N2 O41 La1 93.9(3) . .
C74 O43 Ti5 170.2(10) . .
C8 O45 Ti2 173.1(8) . .
C49 O46 Ti4 151.6(9) . .
O39 N1 O24 123.5(6) . .
O39 N1 O38 119.2(6) . .
O24 N1 O38 117.3(5) . .
O39 N1 La2 171.6(6) . .
O24 N1 La2 61.9(3) . .
O38 N1 La2 55.8(3) . .
O42 N2 O41 123.1(6) . .
O42 N2 O19 119.6(6) . .
O41 N2 O19 117.3(5) . .
O42 N2 La1 171.2(6) . .
O41 N2 La1 62.2(3) . .
O19 N2 La1 55.4(3) . .
O15 C1 O16 127.2(5) . .
O15 C1 C2 117.4(6) . .
O16 C1 C2 115.4(5) . .
O17 C2 O18 127.8(5) . .
O17 C2 C1 114.1(5) . .
O18 C2 C1 118.1(5) . .
O12 C3 O10 126.8(5) . .
O12 C3 C4 117.9(6) . .
O10 C3 C4 115.2(6) . .
O11 C4 O9 128.2(6) . .
O11 C4 C3 116.9(6) . .
O9 C4 C3 114.9(6) . .
C7 C5 C6 129.8(9) . .
C7 C5 O23 113.8(9) . .
C6 C5 O23 112.0(8) . .
C11 C8 C12 96(2) . .
C11 C8 O45 98(2) . .
C12 C8 O45 88.9(18) . .
C10 C9 C14 119(2) . .
C10 C9 O37 121(2) . .
C14 C9 O37 119(2) . .
C19 C17 O14 113.3(7) . .
C19 C17 C18 126.4(9) . .
O14 C17 C18 109.8(8) . .
O13 C20 C22 108.3(6) . .
O13 C20 C21 108.4(6) . .
C22 C20 C21 112.4(7) . .
C48 C23 O20 113.0(14) . .
C48 C23 C46 121.5(18) . .
O20 C23 C46 103.6(15) . .
O22 C24 O21 127.4(5) . .
O22 C24 C26 118.2(6) . .
O21 C24 C26 114.4(5) . .
O30 C26 O31 126.6(5) . .
O30 C26 C24 115.2(5) . .
O31 C26 C24 118.2(5) . .
O27 C28 O28 128.5(6) . .
O27 C28 C30 117.4(6) . .
O28 C28 C30 114.1(6) . .
O26 C30 O29 127.0(6) . .
O26 C30 C28 117.5(6) . .
O29 C30 C28 115.5(6) . .
O44 C32 C33 113.8(7) . .
O44 C32 C31 109.4(8) . .
C33 C32 C31 118.2(10) . .
O40 C34 C13 114.1(8) . .
O40 C34 C35 110.2(9) . .
C13 C34 C35 117.5(10) . .
O7 C36 C38 109.2(8) . .
O7 C36 C37 108.7(8) . .
C38 C36 C37 113.9(10) . .
O5 C40 C41 108.3(8) . .
O5 C40 C39 108.7(8) . .
C41 C40 C39 114.6(9) . .
O25 C42 C27 109.0(7) . .
O25 C42 C29 108.0(6) . .
C27 C42 C29 111.7(7) . .
C44 C43 C45 121.6(11) . .
C44 C43 O36 107.2(10) . .
C45 C43 O36 107.1(8) . .
C51 C49 O46 121.3(19) . .
C51 C49 C50 116(2) . .
O46 C49 C50 101.1(16) . .
C53 C52 C69 115.5(16) . .
C53 C52 O33 115.2(12) . .
C69 C52 O33 106.8(13) . .
C56 C54 O34 112.1(13) . .
C56 C54 C55 125.3(13) . .
O34 C54 C55 110.2(9) . .
O3 C57 C59 112.4(10) . .
O3 C57 C58 105.9(10) . .
C59 C57 C58 111.5(13) . .
C61 C60 O2 113.3(14) . .
C61 C60 C62 127.5(18) . .
O2 C60 C62 109.5(17) . .
O8 C65 C63 118.3(16) . .
O8 C65 C64 115.1(13) . .
C63 C65 C64 122.1(18) . .
C67 C66 C68 116.1(11) . .
C67 C66 O32 109.6(11) . .
C68 C66 O32 113.1(10) . .
C70 C72 O4 109.2(9) . .
C70 C72 C71 116.2(10) . .
O4 C72 C71 111.9(8) . .
O1 C73 C16 105.9(8) . .
O1 C73 C15 108.6(7) . .
C16 C73 C15 113.9(8) . .
C25 C74 C47 130(2) . .
C25 C74 O43 114.3(19) . .
C47 C74 O43 115.4(18) . .

loop_
_geom_bond_atom_site_label_1
_geom_bond_atom_site_label_2
_geom_bond_distance
_geom_bond_site_symmetry_2
La1 O11 2.492(4) .
La1 O15 2.501(4) .
La1 O13 2.527(4) .
La1 O12 2.534(4) .
La1 O19 2.554(4) .
La1 O14 2.557(4) .
La1 O18 2.613(4) 2_566
La1 O18 2.701(3) .
La1 O41 2.708(4) .
La1 N2 3.053(5) .
La2 O27 2.474(4) .
La2 O22 2.503(4) .
La2 O25 2.533(4) .
La2 O26 2.543(4) .
La2 O23 2.554(4) .
La2 O38 2.563(4) .
La2 O31 2.617(4) 2_665
La2 O24 2.700(4) .
La2 O31 2.707(4) .
La2 N1 3.053(6) .
Ti1 O4 1.771(4) .
Ti1 O3 1.786(5) .
Ti1 O6 1.904(4) .
Ti1 O5 2.104(4) .
Ti1 O16 2.111(4) 2_566
Ti1 O17 2.199(4) 2_566
Ti1 Ti2 3.0956(15) .
Ti2 O2 1.762(5) .
Ti2 O45 1.771(6) .
Ti2 O6 1.947(4) .
Ti2 O5 1.968(4) .
Ti2 O7 2.023(5) .
Ti2 Ti3 3.1245(17) .
Ti3 O8 1.775(5) .
Ti3 O1 1.797(5) .
Ti3 O7 1.995(4) .
Ti3 O6 2.040(4) .
Ti3 O10 2.068(4) .
Ti3 O9 2.180(5) .
Ti4 O46 1.744(7) .
Ti4 O37 1.779(5) .
Ti4 O36 1.972(5) .
Ti4 O35 2.054(4) .
Ti4 O29 2.062(5) .
Ti4 O28 2.167(5) .
Ti4 Ti5 3.1289(18) .
Ti5 O43 1.755(6) .
Ti5 O20 1.772(6) .
Ti5 O35 1.940(4) .
Ti5 O34 1.963(4) .
Ti5 O36 2.020(5) .
Ti5 Ti6 3.0877(17) 2_665
Ti6 O32 1.762(5) .
Ti6 O33 1.794(5) .
Ti6 O35 1.896(4) 2_665
Ti6 O34 2.094(5) 2_665
Ti6 O21 2.115(4) .
Ti6 O30 2.209(4) .
O1 C73 1.433(9) .
O2 C60 1.423(13) .
O3 C57 1.437(10) .
O4 C72 1.442(9) .
O5 C40 1.487(9) .
O7 C36 1.469(8) .
O8 C65 1.398(14) .
O9 C4 1.256(7) .
O10 C3 1.275(7) .
O11 C4 1.242(7) .
O12 C3 1.242(7) .
O13 C20 1.477(7) .
O14 C17 1.462(8) .
O15 C1 1.248(6) .
O16 C1 1.251(7) .
O17 C2 1.251(6) .
O18 C2 1.262(7) .
O19 N2 1.274(7) .
O20 C23 1.449(15) .
O21 C24 1.252(7) .
O22 C24 1.233(7) .
O23 C5 1.454(8) .
O24 N1 1.243(7) .
O25 C42 1.461(7) .
O26 C30 1.241(7) .
O27 C28 1.244(8) .
O28 C28 1.256(7) .
O29 C30 1.268(8) .
O30 C26 1.248(6) .
O31 C26 1.254(7) .
O32 C66 1.422(10) .
O33 C52 1.445(12) .
O34 C54 1.483(10) .
O36 C43 1.506(9) .
O37 C9 1.362(14) .
O38 N1 1.278(7) .
O39 N1 1.214(7) .
O40 C34 1.433(11) .
O41 N2 1.237(7) .
O42 N2 1.211(6) .
O43 C74 1.431(16) .
O44 C32 1.465(10) .
O45 C8 1.655(19) .
O46 C49 1.440(19) .
C1 C2 1.558(8) .
C3 C4 1.555(8) .
C5 C7 1.370(14) .
C5 C6 1.452(14) .
C8 C11 1.24(3) .
C8 C12 1.54(3) .
C9 C10 1.26(3) .
C9 C14 1.35(3) .
C13 C34 1.489(13) .
C15 C73 1.569(13) .
C16 C73 1.561(12) .
C17 C19 1.394(12) .
C17 C18 1.502(13) .
C20 C22 1.522(11) .
C20 C21 1.519(11) .
C23 C48 1.401(19) .
C23 C46 1.45(2) .
C24 C26 1.543(8) .
C25 C74 1.36(2) .
C27 C42 1.540(11) .
C28 C30 1.539(9) .
C29 C42 1.547(11) .
C31 C32 1.493(13) .
C32 C33 1.486(13) .
C34 C35 1.516(13) .
C36 C38 1.482(14) .
C36 C37 1.521(15) .
C39 C40 1.512(14) .
C40 C41 1.510(14) .
C43 C44 1.430(16) .
C43 C45 1.513(16) .
C47 C74 1.37(2) .
C49 C51 1.353(19) .
C49 C50 1.68(3) .
C52 C53 1.388(19) .
C52 C69 1.435(19) .
C54 C56 1.40(2) .
C54 C55 1.498(17) .
C57 C59 1.443(16) .
C57 C58 1.50(2) .
C60 C61 1.37(2) .
C60 C62 1.43(2) .
C63 C65 1.39(2) .
C64 C65 1.44(2) .
C66 C67 1.397(16) .
C66 C68 1.399(14) .
C70 C72 1.417(14) .
C71 C72 1.458(12) .

loop_
_geom_torsion_atom_site_label_1
_geom_torsion_atom_site_label_2
_geom_torsion_atom_site_label_3
_geom_torsion_atom_site_label_4
_geom_torsion
_geom_torsion_site_symmetry_1
O8 Ti3 O1 C73 -175.8(8) .
O7 Ti3 O1 C73 81.4(8) .
O6 Ti3 O1 C73 7.0(8) .
O10 Ti3 O1 C73 -81.7(8) .
O9 Ti3 O1 C73 -35.6(16) .
Ti2 Ti3 O1 C73 40.7(8) .
O45 Ti2 O2 C60 167(3) .
O6 Ti2 O2 C60 -9(3) .
O5 Ti2 O2 C60 -89(3) .
O7 Ti2 O2 C60 66(3) .
Ti1 Ti2 O2 C60 -61(3) .
Ti3 Ti2 O2 C60 31(3) .
O4 Ti1 O3 C57 -18.5(9) .
O6 Ti1 O3 C57 -122.2(8) .
O5 Ti1 O3 C57 163.3(8) .
O16 Ti1 O3 C57 74.6(9) 2_566
O17 Ti1 O3 C57 87.5(12) 2_566
Ti2 Ti1 O3 C57 -157.8(8) .
O3 Ti1 O4 C72 150.1(11) .
O6 Ti1 O4 C72 -102.7(11) .
O16 Ti1 O4 C72 57.8(11) 2_566
O17 Ti1 O4 C72 -16.3(11) 2_566
Ti2 Ti1 O4 C72 -106.2(10) .
O1 Ti3 O8 C65 91(3) .
O7 Ti3 O8 C65 -163(3) .
O10 Ti3 O8 C65 -5(3) .
O9 Ti3 O8 C65 -82(3) .
Ti2 Ti3 O8 C65 -142(3) .
O43 Ti5 O20 C23 161.6(18) .
O35 Ti5 O20 C23 -14(2) .
O34 Ti5 O20 C23 -93.2(19) .
O36 Ti5 O20 C23 61.5(19) .
Ti6 Ti5 O20 C23 -63.6(19) 2_665
Ti4 Ti5 O20 C23 26.9(19) .
O33 Ti6 O32 C66 -148.6(14) .
O35 Ti6 O32 C66 103.1(14) 2_665
O21 Ti6 O32 C66 -55.6(14) .
O30 Ti6 O32 C66 17.9(14) .
Ti5 Ti6 O32 C66 106.9(14) 2_665
O32 Ti6 O33 C52 20.8(10) .
O35 Ti6 O33 C52 125.8(9) 2_665
O34 Ti6 O33 C52 -160.0(9) 2_665
O21 Ti6 O33 C52 -71.9(10) .
O30 Ti6 O33 C52 -83.8(13) .
Ti5 Ti6 O33 C52 161.2(9) 2_665
O46 Ti4 O37 C9 56(4) .
O36 Ti4 O37 C9 161(4) .
O35 Ti4 O37 C9 -143(4) .
O29 Ti4 O37 C9 -41(4) .
O28 Ti4 O37 C9 -116(4) .
Ti5 Ti4 O37 C9 -179(4) .
O37 Ti4 O46 C49 -165.7(19) .
O36 Ti4 O46 C49 92.4(19) .
O35 Ti4 O46 C49 17.7(19) .
O29 Ti4 O46 C49 -70.9(19) .
Ti5 Ti4 O46 C49 52.0(19) .
La2 O24 N1 O39 172.5(7) .
La2 O24 N1 O38 -6.7(6) .
La2 O38 N1 O39 -172.1(6) .
La2 O38 N1 O24 7.1(7) .
La1 O41 N2 O42 171.8(7) .
La1 O41 N2 O19 -6.2(6) .
La1 O19 N2 O42 -171.4(6) .
La1 O19 N2 O41 6.6(7) .
La1 O15 C1 O16 178.4(4) .
La1 O15 C1 C2 -1.3(7) .
Ti1 O16 C1 O15 -172.2(5) 2_566
Ti1 O16 C1 C2 7.5(6) 2_566
Ti1 O17 C2 O18 165.8(4) 2_566
Ti1 O17 C2 C1 -13.4(5) 2_566
La1 O18 C2 O17 1.1(7) 2_566
La1 O18 C2 O17 175.3(4) .
La1 O18 C2 C1 -179.7(3) 2_566
La1 O18 C2 C1 -5.5(6) .
O15 C1 C2 O17 -175.9(5) .
O16 C1 C2 O17 4.4(7) .
O15 C1 C2 O18 4.8(7) .
O16 C1 C2 O18 -174.9(5) .
La1 O12 C3 O10 168.6(4) .
La1 O12 C3 C4 -13.3(6) .
Ti3 O10 C3 O12 178.9(4) .
Ti3 O10 C3 C4 0.8(6) .
La1 O11 C4 O9 -168.8(5) .
La1 O11 C4 C3 11.8(7) .
Ti3 O9 C4 O11 179.6(5) .
Ti3 O9 C4 C3 -0.9(6) .
O12 C3 C4 O11 1.3(8) .
O10 C3 C4 O11 179.6(5) .
O12 C3 C4 O9 -178.2(5) .
O10 C3 C4 O9 0.1(7) .
La2 O23 C5 C7 -51.3(15) .
La2 O23 C5 C6 107.8(9) .
Ti4 O37 C9 C10 6(7) .
Ti4 O37 C9 C14 172(3) .
La1 O14 C17 C19 -39.0(14) .
La1 O14 C17 C18 108.4(8) .
La1 O13 C20 C22 115.1(6) .
La1 O13 C20 C21 -122.6(6) .
Ti5 O20 C23 C48 72(3) .
Ti5 O20 C23 C46 -154.9(14) .
La2 O22 C24 O21 177.6(5) .
La2 O22 C24 C26 -2.0(8) .
Ti6 O21 C24 O22 -172.2(5) .
Ti6 O21 C24 C26 7.3(7) .
Ti6 O30 C26 O31 165.0(5) .
Ti6 O30 C26 C24 -15.0(6) .
La2 O31 C26 O30 -1.2(8) 2_665
La2 O31 C26 O30 174.4(4) .
La2 O31 C26 C24 178.7(3) 2_665
La2 O31 C26 C24 -5.7(6) .
O22 C24 C26 O30 -174.6(5) .
O21 C24 C26 O30 5.7(8) .
O22 C24 C26 O31 5.4(8) .
O21 C24 C26 O31 -174.2(5) .
La2 O27 C28 O28 -169.0(5) .
La2 O27 C28 C30 12.1(7) .
Ti4 O28 C28 O27 179.2(5) .
Ti4 O28 C28 C30 -1.9(6) .
La2 O26 C30 O29 169.0(5) .
La2 O26 C30 C28 -11.7(7) .
Ti4 O29 C30 O26 -179.3(5) .
Ti4 O29 C30 C28 1.3(7) .
O27 C28 C30 O26 0.1(8) .
O28 C28 C30 O26 -178.9(5) .
O27 C28 C30 O29 179.5(5) .
O28 C28 C30 O29 0.5(8) .
Ti3 O7 C36 C38 -62.2(12) .
Ti2 O7 C36 C38 124.8(9) .
Ti3 O7 C36 C37 62.6(11) .
Ti2 O7 C36 C37 -110.4(9) .
Ti2 O5 C40 C41 -113.3(8) .
Ti1 O5 C40 C41 46.1(12) .
Ti2 O5 C40 C39 121.5(7) .
Ti1 O5 C40 C39 -79.1(11) .
La2 O25 C42 C27 -123.3(5) .
La2 O25 C42 C29 115.3(6) .
Ti4 O36 C43 C44 -66.0(12) .
Ti5 O36 C43 C44 119.7(9) .
Ti4 O36 C43 C45 66.1(13) .
Ti5 O36 C43 C45 -108.3(9) .
Ti4 O46 C49 C51 141.2(17) .
Ti4 O46 C49 C50 -89(2) .
Ti6 O33 C52 C53 -111.0(17) .
Ti6 O33 C52 C69 119.4(15) .
Ti5 O34 C54 C56 -96.5(13) .
Ti6 O34 C54 C56 61.5(14) 2_665
Ti5 O34 C54 C55 119.0(9) .
Ti6 O34 C54 C55 -83.0(14) 2_665
Ti1 O3 C57 C59 -76.2(15) .
Ti1 O3 C57 C58 161.8(10) .
Ti2 O2 C60 C61 61(4) .
Ti2 O2 C60 C62 -151(2) .
Ti3 O8 C65 C63 109(2) .
Ti3 O8 C65 C64 -48(4) .
Ti6 O32 C66 C67 -152.9(15) .
Ti6 O32 C66 C68 75.8(19) .
Ti1 O4 C72 C70 153.0(13) .
Ti1 O4 C72 C71 -77.0(15) .
Ti3 O1 C73 C16 149.9(7) .
Ti3 O1 C73 C15 -87.5(9) .
